data_1555034
loop_
_publ_author_name
'Ogasawara, Masamichi'
'Wada, Shiro'
'Isshiki, Erika'
'Kamimura, Takumi'
'Yanagisawa, Akira'
'Takahashi, Tamotsu'
'Yoshida, Kazuhiro'

_publ_section_title
;
 Enantioselective synthesis of planar-chiral ferrocene-fused 4-pyridones
 and their application in construction of pyridine-based organocatalyst
 library.
;
_journal_issue 9
_journal_name_full 'Organic letters'
_journal_page_first 2286
_journal_page_last 2289
_journal_paper_doi 10.1021/acs.orglett.5b01044
_journal_volume 17
_journal_year 2015
_chemical_formula_sum 'C25 H27 Fe N O3 S'
_chemical_formula_weight 477.38
_space_group_IT_number 4
_space_group_name_Hall 'P 2yb'
_space_group_name_H-M_alt 'P 1 21 1'
_symmetry_cell_setting monoclinic
_symmetry_space_group_name_H-M 'P 1 21 1'
_atom_sites_solution_hydrogens geom
_atom_sites_solution_primary direct
_atom_sites_solution_secondary difmap
_audit_creation_method SHELXL-97
_cell_angle_alpha 90.00
_cell_angle_beta 106.1220(10)
_cell_angle_gamma 90.00
_cell_formula_units_Z 4
_cell_length_a 15.0789(11)
_cell_length_b 8.6357(7)
_cell_length_c 18.2167(14)
_cell_measurement_reflns_used 3070
_cell_measurement_temperature 173
_cell_measurement_theta_max 23.33
_cell_measurement_theta_min 2.33
_cell_volume 2278.8(3)
_computing_cell_refinement 'APEX2 (Bruker AXS, 2006)'
_computing_data_collection 'APEX2 (Bruker AXS, 2006)'
_computing_data_reduction 'SAINT (Bruker AXS, 2004)'
_computing_molecular_graphics 'XSHEL (Bruker AXS,2002)'
_computing_publication_material 'XCIF (Bruker AXS, 2001)'
_computing_structure_refinement 'SHELXL-97 (Sheldrick, 1997)'
_computing_structure_solution 'SHELXS-97 (Sheldrick, 1997)'
_diffrn_ambient_temperature 173
_diffrn_detector_area_resol_mean 8.333
_diffrn_measured_fraction_theta_full 0.998
_diffrn_measured_fraction_theta_max 0.998
_diffrn_measurement_device_type 'Bruker APEXII CCD area detector'
_diffrn_measurement_method 'phi and omega scans'
_diffrn_radiation_monochromator graphite
_diffrn_radiation_source 'fine-focus sealed tube'
_diffrn_radiation_type MoK\a
_diffrn_radiation_wavelength 0.71073
_diffrn_reflns_av_R_equivalents 0.0242
_diffrn_reflns_av_sigmaI/netI 0.0568
_diffrn_reflns_limit_h_max 17
_diffrn_reflns_limit_h_min -12
_diffrn_reflns_limit_k_max 9
_diffrn_reflns_limit_k_min -9
_diffrn_reflns_limit_l_max 21
_diffrn_reflns_limit_l_min -20
_diffrn_reflns_number 10240
_diffrn_reflns_theta_full 24.27
_diffrn_reflns_theta_max 24.27
_diffrn_reflns_theta_min 1.16
_exptl_absorpt_coefficient_mu 0.780
_exptl_absorpt_correction_T_max 0.9620
_exptl_absorpt_correction_T_min 0.6964
_exptl_absorpt_correction_type empirical
_exptl_absorpt_process_details
;
SADABS Sheldrick 1996
;
_exptl_crystal_colour red
_exptl_crystal_density_diffrn 1.391
_exptl_crystal_density_method 'not measured'
_exptl_crystal_description plate
_exptl_crystal_F_000 1000
_exptl_crystal_size_max 0.50
_exptl_crystal_size_mid 0.10
_exptl_crystal_size_min 0.05
_refine_diff_density_max 0.218
_refine_diff_density_min -0.254
_refine_diff_density_rms 0.047
_refine_ls_abs_structure_details 'Flack H D (1983), Acta Cryst. A39, 876-881'
_refine_ls_abs_structure_Flack 0.012(14)
_refine_ls_extinction_method none
_refine_ls_goodness_of_fit_ref 1.036
_refine_ls_hydrogen_treatment constr
_refine_ls_matrix_type full
_refine_ls_number_parameters 667
_refine_ls_number_reflns 6767
_refine_ls_number_restraints 196
_refine_ls_restrained_S_all 1.032
_refine_ls_R_factor_all 0.0452
_refine_ls_R_factor_gt 0.0349
_refine_ls_shift/su_max 0.001
_refine_ls_shift/su_mean 0.000
_refine_ls_structure_factor_coef Fsqd
_refine_ls_weighting_details 'calc w=1/[\s^2^(Fo^2^)+(0.0209P)^2^+0.5950P] where P=(Fo^2^+2Fc^2^)/3'
_refine_ls_weighting_scheme calc
_refine_ls_wR_factor_gt 0.0656
_refine_ls_wR_factor_ref 0.0736
_reflns_number_gt 5858
_reflns_number_total 6767
_reflns_threshold_expression >2sigma(I)
_cod_data_source_file ol5b01044_si_002.cif
_cod_data_source_block yoshida35_p2_1
_cod_depositor_comments
;
The following automatic conversions were performed:

data item '_symmetry_cell_setting' value 'Monoclinic' was changed to
'monoclinic' in accordance with the
/home/saulius/struct/COD-crude-data/automatic-downloads/DataCite-retrospective/ACS/depositions/lib/dictionaries/cif_core.dic
dictionary named 'cif_core.dic' version 2.4.2 last updated on
2011-04-26.

Automatic conversion script
Id: cif_fix_values 6909 2019-04-08 15:41:33Z antanas 

2022-11-30
Z value and formula fixed to values more according to usual
chemical conventions.                 miguel
;
_cod_original_formula_sum 'C50 H54 Fe2 N2 O6 S2'
_cod_original_formula_weight 954.77
_cod_original_formula_units_Z 2
_cod_original_sg_symbol_H-M 'P2(1)   '
_cod_database_code 1555034

loop_
_symmetry_equiv_pos_as_xyz
'x, y, z'
'-x, y+1/2, -z'

loop_
_atom_site_label
_atom_site_type_symbol
_atom_site_fract_x
_atom_site_fract_y
_atom_site_fract_z
_atom_site_U_iso_or_equiv
_atom_site_adp_type
_atom_site_occupancy
_atom_site_symmetry_multiplicity
_atom_site_calc_flag
_atom_site_refinement_flags
_atom_site_disorder_assembly
_atom_site_disorder_group
C41A C 0.951(3) -0.0064(14) 0.6305(16) 0.032(3) Uani 0.483(13) 1 d PDU A 1
C42A C 0.9311(14) 0.0994(13) 0.6838(9) 0.040(3) Uani 0.483(13) 1 d PDU A 1
C43A C 0.8932(9) 0.0160(19) 0.7344(7) 0.036(3) Uani 0.483(13) 1 d PDU A 1
C44A C 0.8922(9) -0.1421(15) 0.7142(7) 0.037(3) Uani 0.483(13) 1 d PDU A 1
C45A C 0.9279(13) -0.1589(12) 0.6506(8) 0.031(3) Uani 0.483(13) 1 d PDU A 1
C46A C 0.9941(14) 0.0282(18) 0.5680(10) 0.050(4) Uani 0.483(13) 1 d PDU A 1
H46A H 0.9805 0.1354 0.5510 0.075 Uiso 0.483(13) 1 calc PR A 1
H46B H 0.9691 -0.0422 0.5250 0.075 Uiso 0.483(13) 1 calc PR A 1
H46C H 1.0611 0.0141 0.5868 0.075 Uiso 0.483(13) 1 calc PR A 1
C47A C 0.9433(11) 0.2721(13) 0.6842(10) 0.067(4) Uani 0.483(13) 1 d PDU A 1
H47A H 0.9966 0.2978 0.6656 0.101 Uiso 0.483(13) 1 calc PR A 1
H47B H 0.9536 0.3113 0.7364 0.101 Uiso 0.483(13) 1 calc PR A 1
H47C H 0.8877 0.3200 0.6509 0.101 Uiso 0.483(13) 1 calc PR A 1
C48A C 0.8625(8) 0.081(2) 0.7996(6) 0.073(5) Uani 0.483(13) 1 d PDU A 1
H48A H 0.9164 0.1167 0.8396 0.109 Uiso 0.483(13) 1 calc PR A 1
H48B H 0.8306 0.0001 0.8203 0.109 Uiso 0.483(13) 1 calc PR A 1
H48C H 0.8204 0.1678 0.7815 0.109 Uiso 0.483(13) 1 calc PR A 1
C49A C 0.8605(8) -0.2760(17) 0.7543(8) 0.068(4) Uani 0.483(13) 1 d PDU A 1
H49A H 0.8405 -0.3617 0.7183 0.101 Uiso 0.483(13) 1 calc PR A 1
H49B H 0.8089 -0.2425 0.7734 0.101 Uiso 0.483(13) 1 calc PR A 1
H49C H 0.9117 -0.3105 0.7973 0.101 Uiso 0.483(13) 1 calc PR A 1
C50A C 0.9377(11) -0.3083(14) 0.6127(8) 0.055(4) Uani 0.483(13) 1 d PDU A 1
H50A H 0.9902 -0.3662 0.6447 0.083 Uiso 0.483(13) 1 calc PR A 1
H50B H 0.9481 -0.2877 0.5629 0.083 Uiso 0.483(13) 1 calc PR A 1
H50C H 0.8812 -0.3695 0.6056 0.083 Uiso 0.483(13) 1 calc PR A 1
C41B C 0.955(2) -0.0271(14) 0.6314(14) 0.034(3) Uani 0.517(13) 1 d PDU A 2
C42B C 0.9396(12) 0.1154(12) 0.6645(8) 0.033(3) Uani 0.517(13) 1 d PDU A 2
C43B C 0.9018(9) 0.0853(16) 0.7260(7) 0.036(2) Uani 0.517(13) 1 d PDU A 2
C44B C 0.8922(8) -0.0770(18) 0.7307(7) 0.038(3) Uani 0.517(13) 1 d PDU A 2
C45B C 0.9241(12) -0.1490(13) 0.6721(8) 0.042(3) Uani 0.517(13) 1 d PDU A 2
C46B C 0.9955(15) -0.043(2) 0.5659(10) 0.065(4) Uani 0.517(13) 1 d PDU A 2
H46D H 0.9746 0.0433 0.5302 0.097 Uiso 0.517(13) 1 calc PR A 2
H46E H 0.9758 -0.1410 0.5395 0.097 Uiso 0.517(13) 1 calc PR A 2
H46F H 1.0630 -0.0406 0.5850 0.097 Uiso 0.517(13) 1 calc PR A 2
C47B C 0.9636(9) 0.2757(13) 0.6435(9) 0.061(4) Uani 0.517(13) 1 d PDU A 2
H47D H 0.9085 0.3415 0.6327 0.091 Uiso 0.517(13) 1 calc PR A 2
H47E H 0.9863 0.2702 0.5981 0.091 Uiso 0.517(13) 1 calc PR A 2
H47F H 1.0117 0.3198 0.6862 0.091 Uiso 0.517(13) 1 calc PR A 2
C48B C 0.8760(8) 0.2023(18) 0.7773(6) 0.066(4) Uani 0.517(13) 1 d PDU A 2
H48D H 0.8498 0.2941 0.7475 0.099 Uiso 0.517(13) 1 calc PR A 2
H48E H 0.9310 0.2319 0.8179 0.099 Uiso 0.517(13) 1 calc PR A 2
H48F H 0.8302 0.1573 0.8002 0.099 Uiso 0.517(13) 1 calc PR A 2
C49B C 0.8570(8) -0.166(2) 0.7881(7) 0.080(5) Uani 0.517(13) 1 d PDU A 2
H49D H 0.8102 -0.1044 0.8029 0.120 Uiso 0.517(13) 1 calc PR A 2
H49E H 0.9084 -0.1877 0.8333 0.120 Uiso 0.517(13) 1 calc PR A 2
H49F H 0.8297 -0.2638 0.7653 0.120 Uiso 0.517(13) 1 calc PR A 2
C50B C 0.9294(10) -0.3172(14) 0.6578(10) 0.080(5) Uani 0.517(13) 1 d PDU A 2
H50D H 0.8768 -0.3698 0.6685 0.120 Uiso 0.517(13) 1 calc PR A 2
H50E H 0.9870 -0.3589 0.6912 0.120 Uiso 0.517(13) 1 calc PR A 2
H50F H 0.9279 -0.3342 0.6043 0.120 Uiso 0.517(13) 1 calc PR A 2
C1 C 0.3693(3) 0.2639(5) -0.0269(3) 0.0468(13) Uani 1 1 d . . .
H1 H 0.3972 0.3393 -0.0558 0.056 Uiso 1 1 calc R . .
C2 C 0.3176(3) 0.3024(5) 0.0242(2) 0.0439(12) Uani 1 1 d . . .
H2 H 0.3023 0.4099 0.0370 0.053 Uiso 1 1 calc R . .
C3 C 0.2885(3) 0.1635(5) 0.0531(2) 0.0373(10) Uani 1 1 d . . .
H3 H 0.2509 0.1551 0.0903 0.045 Uiso 1 1 calc R . .
C4 C 0.3260(3) 0.0396(5) 0.0197(2) 0.0281(10) Uani 1 1 d . . .
C5 C 0.3757(3) 0.1005(5) -0.0300(2) 0.0372(11) Uani 1 1 d . . .
C6 C 0.4194(3) -0.0006(7) -0.0738(2) 0.0452(11) Uani 1 1 d . . .
C7 C 0.4092(3) -0.1635(6) -0.0606(2) 0.0464(12) Uani 1 1 d . . .
H7 H 0.4336 -0.2360 -0.0891 0.056 Uiso 1 1 calc R . .
C8 C 0.3668(3) -0.2174(5) -0.0095(2) 0.0392(11) Uani 1 1 d . . .
H8 H 0.3661 -0.3261 -0.0014 0.047 Uiso 1 1 calc R . .
C9 C 0.3443(3) -0.1421(5) 0.1852(2) 0.0284(9) Uani 1 1 d . . .
C10 C 0.3070(3) -0.0529(5) 0.2315(2) 0.0358(11) Uani 1 1 d . . .
H10 H 0.2464 -0.0124 0.2125 0.043 Uiso 1 1 calc R . .
C11 C 0.3576(3) -0.0224(5) 0.3053(2) 0.0385(10) Uani 1 1 d . . .
H11 H 0.3312 0.0387 0.3373 0.046 Uiso 1 1 calc R . .
C12 C 0.4462(3) -0.0794(5) 0.3337(2) 0.0398(11) Uani 1 1 d . . .
C13 C 0.4833(3) -0.1681(5) 0.2855(2) 0.0428(11) Uani 1 1 d . . .
H13 H 0.5443 -0.2075 0.3041 0.051 Uiso 1 1 calc R . .
C14 C 0.4333(3) -0.2000(5) 0.2111(2) 0.0362(10) Uani 1 1 d . . .
H14 H 0.4593 -0.2602 0.1786 0.043 Uiso 1 1 calc R . .
C15 C 0.5002(3) -0.0486(6) 0.4153(2) 0.0643(16) Uani 1 1 d . . .
H15A H 0.5506 -0.1238 0.4309 0.097 Uiso 1 1 calc R . .
H15B H 0.4593 -0.0583 0.4485 0.097 Uiso 1 1 calc R . .
H15C H 0.5258 0.0564 0.4194 0.097 Uiso 1 1 calc R . .
C16 C 0.1752(3) 0.2804(6) -0.1630(2) 0.0454(13) Uani 1 1 d . . .
C17 C 0.1253(3) 0.2999(6) -0.1092(3) 0.0502(13) Uani 1 1 d . . .
C18 C 0.0999(3) 0.1575(7) -0.0873(2) 0.0510(13) Uani 1 1 d . . .
C19 C 0.1330(3) 0.0434(5) -0.1278(3) 0.0458(13) Uani 1 1 d . . .
C20 C 0.1816(3) 0.1183(6) -0.1754(3) 0.0485(14) Uani 1 1 d . . .
C21 C 0.2142(4) 0.4091(8) -0.2010(3) 0.096(2) Uani 1 1 d . . .
H21A H 0.2676 0.3704 -0.2162 0.143 Uiso 1 1 calc R . .
H21B H 0.2334 0.4953 -0.1651 0.143 Uiso 1 1 calc R . .
H21C H 0.1668 0.4450 -0.2463 0.143 Uiso 1 1 calc R . .
C22 C 0.1010(4) 0.4586(7) -0.0810(3) 0.105(3) Uani 1 1 d . . .
H22A H 0.0386 0.4887 -0.1106 0.157 Uiso 1 1 calc R . .
H22B H 0.1453 0.5364 -0.0878 0.157 Uiso 1 1 calc R . .
H22C H 0.1035 0.4514 -0.0268 0.157 Uiso 1 1 calc R . .
C23 C 0.0447(3) 0.1310(10) -0.0307(3) 0.114(3) Uani 1 1 d . . .
H23A H 0.0726 0.1892 0.0162 0.171 Uiso 1 1 calc R . .
H23B H 0.0447 0.0203 -0.0187 0.171 Uiso 1 1 calc R . .
H23C H -0.0189 0.1662 -0.0528 0.171 Uiso 1 1 calc R . .
C24 C 0.1201(4) -0.1286(6) -0.1237(4) 0.111(3) Uani 1 1 d . . .
H24A H 0.1733 -0.1820 -0.1330 0.167 Uiso 1 1 calc R . .
H24B H 0.0638 -0.1598 -0.1625 0.167 Uiso 1 1 calc R . .
H24C H 0.1149 -0.1563 -0.0729 0.167 Uiso 1 1 calc R . .
C25 C 0.2254(4) 0.0442(9) -0.2311(3) 0.104(3) Uani 1 1 d . . .
H25A H 0.1792 0.0326 -0.2806 0.156 Uiso 1 1 calc R . .
H25B H 0.2494 -0.0579 -0.2120 0.156 Uiso 1 1 calc R . .
H25C H 0.2761 0.1095 -0.2370 0.156 Uiso 1 1 calc R . .
C26 C 0.6820(3) -0.0762(5) 0.6083(2) 0.0326(10) Uani 1 1 d . A .
H26 H 0.6584 -0.1508 0.6405 0.039 Uiso 1 1 calc R . .
C27 C 0.6883(3) 0.0859(5) 0.6177(2) 0.0326(10) Uani 1 1 d . A .
H27 H 0.6713 0.1450 0.6590 0.039 Uiso 1 1 calc R . .
C28 C 0.7259(2) 0.1523(5) 0.5615(2) 0.0298(10) Uani 1 1 d . A .
H28 H 0.7383 0.2645 0.5550 0.036 Uiso 1 1 calc R . .
C29 C 0.7408(2) 0.0277(5) 0.5155(2) 0.0278(10) Uani 1 1 d . A .
C30 C 0.7143(3) -0.1141(5) 0.5439(2) 0.0280(9) Uani 1 1 d . A .
C31 C 0.7242(3) -0.2646(5) 0.5109(2) 0.0355(10) Uani 1 1 d . . .
C32 C 0.7623(3) -0.2518(5) 0.4457(2) 0.0447(12) Uani 1 1 d . . .
H32 H 0.7728 -0.3446 0.4214 0.054 Uiso 1 1 calc R . .
C33 C 0.7833(3) -0.1173(5) 0.4182(2) 0.0413(11) Uani 1 1 d . A .
H33 H 0.8060 -0.1198 0.3745 0.050 Uiso 1 1 calc R . .
C34 C 0.6736(3) 0.2472(5) 0.3561(2) 0.0311(10) Uani 1 1 d . . .
C35 C 0.6294(3) 0.3639(5) 0.3843(2) 0.0325(10) Uani 1 1 d . . .
H35 H 0.6590 0.4121 0.4317 0.039 Uiso 1 1 calc R . .
C36 C 0.5425(3) 0.4095(5) 0.3435(2) 0.0347(10) Uani 1 1 d . . .
H36 H 0.5124 0.4901 0.3627 0.042 Uiso 1 1 calc R . .
C37 C 0.4979(3) 0.3395(5) 0.2744(2) 0.0319(10) Uani 1 1 d . . .
C38 C 0.5426(3) 0.2202(5) 0.2476(2) 0.0393(11) Uani 1 1 d . . .
H38 H 0.5122 0.1701 0.2010 0.047 Uiso 1 1 calc R . .
C39 C 0.6304(3) 0.1732(6) 0.2876(2) 0.0381(10) Uani 1 1 d . . .
H39 H 0.6605 0.0921 0.2687 0.046 Uiso 1 1 calc R . .
C40 C 0.4041(3) 0.3902(5) 0.2271(2) 0.0425(11) Uani 1 1 d . . .
H40A H 0.4075 0.4209 0.1762 0.064 Uiso 1 1 calc R . .
H40B H 0.3833 0.4785 0.2518 0.064 Uiso 1 1 calc R . .
H40C H 0.3603 0.3045 0.2224 0.064 Uiso 1 1 calc R . .
Fe1 Fe 0.24034(4) 0.17131(6) -0.06381(3) 0.03001(15) Uani 1 1 d . . .
Fe2 Fe 0.81623(3) -0.00719(7) 0.62617(3) 0.02794(14) Uani 1 1 d . . .
N1 N 0.3238(2) -0.1221(4) 0.03176(16) 0.0301(8) Uani 1 1 d . . .
N2 N 0.7737(2) 0.0259(4) 0.44988(17) 0.0312(8) Uani 1 1 d . . .
O1 O 0.4631(2) 0.0496(4) -0.11720(19) 0.0702(11) Uani 1 1 d . . .
O2 O 0.2776(2) -0.3600(3) 0.08638(15) 0.0461(8) Uani 1 1 d . . .
O3 O 0.18648(18) -0.1209(3) 0.08274(14) 0.0385(7) Uani 1 1 d . . .
O4 O 0.7031(2) -0.3882(3) 0.53407(16) 0.0467(8) Uani 1 1 d . . .
O5 O 0.82421(19) 0.3028(3) 0.46208(15) 0.0421(7) Uani 1 1 d . . .
O6 O 0.83385(18) 0.1461(4) 0.34970(14) 0.0450(8) Uani 1 1 d . . .
S1 S 0.27344(7) -0.19666(12) 0.09461(6) 0.0322(3) Uani 1 1 d . . .
S2 S 0.78618(7) 0.19140(13) 0.40438(6) 0.0352(3) Uani 1 1 d . A .

loop_
_atom_site_aniso_label
_atom_site_aniso_U_11
_atom_site_aniso_U_22
_atom_site_aniso_U_33
_atom_site_aniso_U_23
_atom_site_aniso_U_13
_atom_site_aniso_U_12
C41A 0.019(6) 0.037(5) 0.041(5) 0.006(5) 0.009(5) -0.002(5)
C42A 0.033(6) 0.030(5) 0.050(6) -0.001(5) -0.001(5) -0.003(4)
C43A 0.030(5) 0.046(6) 0.029(5) -0.006(5) 0.002(4) 0.001(6)
C44A 0.029(5) 0.035(5) 0.043(5) 0.005(4) 0.003(4) -0.004(5)
C45A 0.024(5) 0.029(5) 0.040(6) -0.001(4) 0.008(5) 0.003(4)
C46A 0.022(7) 0.058(9) 0.074(8) 0.009(8) 0.021(6) 0.000(8)
C47A 0.056(8) 0.039(6) 0.090(10) 0.004(7) -0.007(8) -0.011(6)
C48A 0.051(7) 0.115(12) 0.043(6) -0.037(7) -0.001(5) 0.007(8)
C49A 0.046(6) 0.072(8) 0.072(8) 0.044(7) -0.005(6) -0.013(7)
C50A 0.042(6) 0.035(6) 0.081(9) -0.015(6) 0.003(7) 0.011(5)
C41B 0.012(5) 0.044(5) 0.042(5) -0.010(5) 0.001(4) 0.009(5)
C42B 0.017(5) 0.035(5) 0.043(5) -0.002(4) 0.000(4) -0.001(4)
C43B 0.022(5) 0.042(5) 0.037(5) -0.006(4) -0.003(4) 0.006(4)
C44B 0.023(5) 0.050(6) 0.033(5) 0.012(5) -0.007(4) 0.000(5)
C45B 0.024(5) 0.034(5) 0.052(6) -0.002(4) -0.012(5) 0.008(4)
C46B 0.038(8) 0.082(11) 0.077(8) -0.016(9) 0.020(6) 0.013(10)
C47B 0.032(6) 0.049(6) 0.081(9) 0.007(6) -0.018(6) -0.025(5)
C48B 0.051(6) 0.086(9) 0.051(6) -0.032(6) -0.003(5) 0.022(7)
C49B 0.041(6) 0.126(12) 0.058(7) 0.057(8) -0.010(5) -0.021(7)
C50B 0.053(7) 0.045(5) 0.110(11) -0.008(7) -0.031(8) 0.013(6)
C1 0.049(3) 0.041(3) 0.041(3) 0.004(2) -0.002(2) -0.022(2)
C2 0.063(3) 0.028(3) 0.033(3) -0.005(2) 0.001(2) -0.004(2)
C3 0.057(3) 0.027(2) 0.024(2) -0.003(2) 0.0066(19) 0.005(2)
C4 0.030(2) 0.029(3) 0.022(2) -0.0011(18) 0.0021(18) -0.0015(18)
C5 0.030(2) 0.048(3) 0.029(2) 0.002(2) 0.002(2) -0.009(2)
C6 0.028(2) 0.073(3) 0.036(2) -0.006(3) 0.0108(19) -0.006(3)
C7 0.044(3) 0.055(3) 0.045(3) -0.002(2) 0.021(2) 0.011(2)
C8 0.043(3) 0.036(3) 0.037(2) -0.004(2) 0.010(2) 0.013(2)
C9 0.030(2) 0.030(2) 0.024(2) 0.0050(19) 0.0058(18) -0.0017(19)
C10 0.035(2) 0.042(3) 0.031(2) 0.002(2) 0.010(2) 0.005(2)
C11 0.047(3) 0.041(3) 0.031(2) 0.001(2) 0.014(2) -0.003(2)
C12 0.043(3) 0.042(3) 0.032(2) 0.003(2) 0.006(2) -0.015(2)
C13 0.031(2) 0.044(3) 0.046(3) 0.012(2) -0.002(2) 0.000(2)
C14 0.037(2) 0.033(2) 0.043(3) 0.003(2) 0.017(2) 0.002(2)
C15 0.060(3) 0.083(4) 0.040(3) -0.005(3) -0.004(2) -0.018(3)
C16 0.050(3) 0.052(3) 0.029(2) 0.018(2) 0.002(2) -0.008(3)
C17 0.058(3) 0.051(3) 0.037(3) 0.007(3) 0.005(2) 0.021(3)
C18 0.035(3) 0.068(4) 0.048(3) 0.024(3) 0.010(2) 0.013(3)
C19 0.036(3) 0.031(3) 0.054(3) 0.008(2) -0.014(2) -0.004(2)
C20 0.043(3) 0.063(4) 0.030(3) -0.015(2) -0.005(2) 0.012(2)
C21 0.103(5) 0.104(5) 0.065(4) 0.051(4) -0.002(4) -0.038(4)
C22 0.131(6) 0.084(5) 0.080(4) -0.018(4) -0.004(4) 0.068(5)
C23 0.043(3) 0.215(9) 0.092(4) 0.083(5) 0.030(3) 0.031(4)
C24 0.096(5) 0.043(4) 0.139(6) 0.024(4) -0.061(4) -0.027(3)
C25 0.095(5) 0.160(7) 0.042(3) -0.029(4) -0.004(3) 0.049(5)
C26 0.024(2) 0.045(3) 0.030(2) 0.000(2) 0.0112(19) 0.0016(19)
C27 0.025(2) 0.043(3) 0.030(2) -0.003(2) 0.0080(19) 0.011(2)
C28 0.022(2) 0.035(3) 0.030(2) -0.004(2) 0.0043(18) 0.006(2)
C29 0.021(2) 0.037(3) 0.025(2) -0.0034(19) 0.0055(17) -0.0003(19)
C30 0.022(2) 0.035(3) 0.027(2) -0.004(2) 0.0084(18) -0.0004(19)
C31 0.032(2) 0.040(3) 0.034(2) -0.006(2) 0.010(2) -0.005(2)
C32 0.061(3) 0.036(3) 0.046(3) -0.009(2) 0.029(2) -0.002(2)
C33 0.049(3) 0.044(3) 0.039(3) -0.009(2) 0.024(2) 0.003(2)
C34 0.036(2) 0.033(2) 0.025(2) 0.0057(19) 0.0093(19) -0.0104(19)
C35 0.043(3) 0.030(3) 0.027(2) -0.0036(19) 0.013(2) -0.008(2)
C36 0.040(3) 0.033(2) 0.033(2) 0.000(2) 0.014(2) -0.002(2)
C37 0.039(2) 0.030(2) 0.029(2) 0.0039(19) 0.0127(19) -0.0026(19)
C38 0.045(3) 0.044(3) 0.028(2) -0.003(2) 0.007(2) -0.006(2)
C39 0.046(3) 0.037(2) 0.035(2) -0.007(2) 0.018(2) -0.005(2)
C40 0.044(3) 0.046(3) 0.035(2) 0.006(2) 0.007(2) 0.002(2)
Fe1 0.0360(3) 0.0262(3) 0.0267(3) 0.0014(3) 0.0069(3) -0.0030(3)
Fe2 0.0208(3) 0.0338(3) 0.0289(3) -0.0034(3) 0.0063(2) 0.0031(3)
N1 0.039(2) 0.028(2) 0.0240(17) 0.0027(15) 0.0103(16) 0.0031(16)
N2 0.0317(18) 0.035(2) 0.0278(18) -0.0044(16) 0.0097(15) -0.0002(16)
O1 0.055(2) 0.098(3) 0.071(2) 0.012(2) 0.0410(19) -0.0058(19)
O2 0.068(2) 0.0271(19) 0.0404(16) -0.0029(14) 0.0107(16) -0.0073(15)
O3 0.0299(16) 0.0516(19) 0.0324(16) 0.0068(15) 0.0061(13) 0.0032(14)
O4 0.063(2) 0.0366(19) 0.0460(19) -0.0077(15) 0.0245(17) -0.0140(16)
O5 0.0383(17) 0.0433(18) 0.0433(17) -0.0074(15) 0.0092(14) -0.0165(15)
O6 0.0429(16) 0.058(2) 0.0419(16) -0.0003(16) 0.0254(14) -0.0057(15)
S1 0.0374(6) 0.0309(6) 0.0276(6) 0.0037(5) 0.0077(5) -0.0016(5)
S2 0.0312(5) 0.0408(7) 0.0365(6) -0.0008(6) 0.0144(5) -0.0064(5)

loop_
_atom_type_symbol
_atom_type_description
_atom_type_scat_dispersion_real
_atom_type_scat_dispersion_imag
_atom_type_scat_source
C C 0.0033 0.0016 'International Tables Vol C Tables 4.2.6.8 and 6.1.1.4'
H H 0.0000 0.0000 'International Tables Vol C Tables 4.2.6.8 and 6.1.1.4'
N N 0.0061 0.0033 'International Tables Vol C Tables 4.2.6.8 and 6.1.1.4'
O O 0.0106 0.0060 'International Tables Vol C Tables 4.2.6.8 and 6.1.1.4'
S S 0.1246 0.1234 'International Tables Vol C Tables 4.2.6.8 and 6.1.1.4'
Fe Fe 0.3463 0.8444 'International Tables Vol C Tables 4.2.6.8 and 6.1.1.4'

loop_
_geom_angle_atom_site_label_1
_geom_angle_atom_site_label_2
_geom_angle_atom_site_label_3
_geom_angle
C42A C41A C45A 107.6(9)
C42A C41A C46A 127.7(11)
C45A C41A C46A 124.6(10)
C42A C41A Fe2 68.1(13)
C45A C41A Fe2 72.1(13)
C46A C41A Fe2 128(2)
C43A C42A C41A 108.6(9)
C43A C42A C47A 125.1(12)
C41A C42A C47A 126.2(12)
C43A C42A Fe2 69.9(8)
C41A C42A Fe2 70.1(16)
C47A C42A Fe2 123.4(13)
C42A C43A C44A 107.5(9)
C42A C43A C48A 126.8(13)
C44A C43A C48A 125.7(13)
C42A C43A Fe2 68.7(9)
C44A C43A Fe2 71.7(7)
C48A C43A Fe2 126.6(9)
C43A C44A C45A 109.5(9)
C43A C44A C49A 126.5(12)
C45A C44A C49A 124.0(11)
C43A C44A Fe2 67.6(7)
C45A C44A Fe2 71.0(8)
C49A C44A Fe2 128.9(9)
C44A C45A C41A 106.8(9)
C44A C45A C50A 125.3(10)
C41A C45A C50A 127.9(10)
C44A C45A Fe2 69.0(8)
C41A C45A Fe2 66.9(15)
C50A C45A Fe2 128.7(12)
C42B C41B C45B 107.9(9)
C42B C41B C46B 124.6(10)
C45B C41B C46B 127.5(10)
C42B C41B Fe2 70.7(12)
C45B C41B Fe2 67.7(12)
C46B C41B Fe2 127(2)
C41B C42B C43B 108.9(9)
C41B C42B C47B 127.8(10)
C43B C42B C47B 123.2(10)
C41B C42B Fe2 69.5(14)
C43B C42B Fe2 69.7(7)
C47B C42B Fe2 129.5(11)
C44B C43B C42B 107.5(9)
C44B C43B C48B 125.5(13)
C42B C43B C48B 127.0(11)
C44B C43B Fe2 67.8(6)
C42B C43B Fe2 70.5(8)
C48B C43B Fe2 126.9(8)
C43B C44B C45B 108.9(9)
C43B C44B C49B 127.5(13)
C45B C44B C49B 123.6(13)
C43B C44B Fe2 71.8(7)
C45B C44B Fe2 69.3(8)
C49B C44B Fe2 126.1(8)
C44B C45B C41B 106.8(9)
C44B C45B C50B 127.0(12)
C41B C45B C50B 126.1(12)
C44B C45B Fe2 69.3(7)
C41B C45B Fe2 71.3(14)
C50B C45B Fe2 126.7(11)
C41B C46B H46D 109.5
C41B C46B H46E 109.5
H46D C46B H46E 109.5
C41B C46B H46F 109.5
H46D C46B H46F 109.5
H46E C46B H46F 109.5
C42B C47B H47D 109.5
C42B C47B H47E 109.5
H47D C47B H47E 109.5
C42B C47B H47F 109.5
H47D C47B H47F 109.5
H47E C47B H47F 109.5
C43B C48B H48D 109.5
C43B C48B H48E 109.5
H48D C48B H48E 109.5
C43B C48B H48F 109.5
H48D C48B H48F 109.5
H48E C48B H48F 109.5
C44B C49B H49D 109.5
C44B C49B H49E 109.5
H49D C49B H49E 109.5
C44B C49B H49F 109.5
H49D C49B H49F 109.5
H49E C49B H49F 109.5
C45B C50B H50D 109.5
C45B C50B H50E 109.5
H50D C50B H50E 109.5
C45B C50B H50F 109.5
H50D C50B H50F 109.5
H50E C50B H50F 109.5
C2 C1 C5 108.5(4)
C2 C1 Fe1 70.0(3)
C5 C1 Fe1 70.4(3)
C2 C1 H1 125.7
C5 C1 H1 125.7
Fe1 C1 H1 125.7
C1 C2 C3 109.2(4)
C1 C2 Fe1 69.6(3)
C3 C2 Fe1 69.9(2)
C1 C2 H2 125.4
C3 C2 H2 125.4
Fe1 C2 H2 125.4
C4 C3 C2 105.9(3)
C4 C3 Fe1 69.4(2)
C2 C3 Fe1 69.3(2)
C4 C3 H3 127.0
C2 C3 H3 127.0
Fe1 C3 H3 127.0
N1 C4 C3 130.2(4)
N1 C4 C5 120.1(4)
C3 C4 C5 109.6(4)
N1 C4 Fe1 128.8(3)
C3 C4 Fe1 69.9(2)
C5 C4 Fe1 70.0(2)
C1 C5 C4 106.8(4)
C1 C5 C6 131.7(5)
C4 C5 C6 121.5(4)
C1 C5 Fe1 69.1(3)
C4 C5 Fe1 69.3(2)
C6 C5 Fe1 125.2(3)
O1 C6 C7 123.2(4)
O1 C6 C5 122.7(5)
C7 C6 C5 114.1(4)
C8 C7 C6 122.9(4)
C8 C7 H7 118.5
C6 C7 H7 118.5
C7 C8 N1 123.3(4)
C7 C8 H8 118.3
N1 C8 H8 118.3
C10 C9 C14 121.1(4)
C10 C9 S1 118.6(3)
C14 C9 S1 120.0(3)
C9 C10 C11 119.8(4)
C9 C10 H10 120.1
C11 C10 H10 120.1
C10 C11 C12 120.9(4)
C10 C11 H11 119.5
C12 C11 H11 119.5
C11 C12 C13 118.3(4)
C11 C12 C15 120.5(4)
C13 C12 C15 121.1(4)
C14 C13 C12 121.4(4)
C14 C13 H13 119.3
C12 C13 H13 119.3
C13 C14 C9 118.3(4)
C13 C14 H14 120.8
C9 C14 H14 120.8
C12 C15 H15A 109.5
C12 C15 H15B 109.5
H15A C15 H15B 109.5
C12 C15 H15C 109.5
H15A C15 H15C 109.5
H15B C15 H15C 109.5
C17 C16 C20 107.6(4)
C17 C16 C21 125.7(5)
C20 C16 C21 126.7(5)
C17 C16 Fe1 69.8(3)
C20 C16 Fe1 69.4(3)
C21 C16 Fe1 126.4(3)
C18 C17 C16 109.9(4)
C18 C17 C22 125.8(5)
C16 C17 C22 124.3(5)
C18 C17 Fe1 70.7(3)
C16 C17 Fe1 69.9(3)
C22 C17 Fe1 127.2(4)
C17 C18 C19 107.8(4)
C17 C18 C23 125.6(6)
C19 C18 C23 126.6(6)
C17 C18 Fe1 69.8(3)
C19 C18 Fe1 69.6(3)
C23 C18 Fe1 126.9(3)
C18 C19 C20 108.5(4)
C18 C19 C24 126.8(6)
C20 C19 C24 124.8(6)
C18 C19 Fe1 70.2(3)
C20 C19 Fe1 69.1(2)
C24 C19 Fe1 126.9(3)
C16 C20 C19 106.2(4)
C16 C20 C25 126.0(5)
C19 C20 C25 127.7(5)
C16 C20 Fe1 69.6(3)
C19 C20 Fe1 69.6(3)
C25 C20 Fe1 128.5(3)
C16 C21 H21A 109.5
C16 C21 H21B 109.5
H21A C21 H21B 109.5
C16 C21 H21C 109.5
H21A C21 H21C 109.5
H21B C21 H21C 109.5
C17 C22 H22A 109.5
C17 C22 H22B 109.5
H22A C22 H22B 109.5
C17 C22 H22C 109.5
H22A C22 H22C 109.5
H22B C22 H22C 109.5
C18 C23 H23A 109.5
C18 C23 H23B 109.5
H23A C23 H23B 109.5
C18 C23 H23C 109.5
H23A C23 H23C 109.5
H23B C23 H23C 109.5
C19 C24 H24A 109.5
C19 C24 H24B 109.5
H24A C24 H24B 109.5
C19 C24 H24C 109.5
H24A C24 H24C 109.5
H24B C24 H24C 109.5
C20 C25 H25A 109.5
C20 C25 H25B 109.5
H25A C25 H25B 109.5
C20 C25 H25C 109.5
H25A C25 H25C 109.5
H25B C25 H25C 109.5
C27 C26 C30 107.4(4)
C27 C26 Fe2 70.2(3)
C30 C26 Fe2 69.5(2)
C27 C26 H26 126.3
C30 C26 H26 126.3
Fe2 C26 H26 126.3
C26 C27 C28 109.9(4)
C26 C27 Fe2 69.6(2)
C28 C27 Fe2 70.0(2)
C26 C27 H27 125.0
C28 C27 H27 125.0
Fe2 C27 H27 125.0
C29 C28 C27 106.3(4)
C29 C28 Fe2 69.1(2)
C27 C28 Fe2 69.6(2)
C29 C28 H28 126.9
C27 C28 H28 126.9
Fe2 C28 H28 126.9
N2 C29 C28 131.1(4)
N2 C29 C30 119.7(3)
C28 C29 C30 109.2(3)
N2 C29 Fe2 127.0(3)
C28 C29 Fe2 70.5(2)
C30 C29 Fe2 69.6(2)
C26 C30 C29 107.2(4)
C26 C30 C31 129.9(4)
C29 C30 C31 122.9(3)
C26 C30 Fe2 69.7(2)
C29 C30 Fe2 69.5(2)
C31 C30 Fe2 124.2(3)
O4 C31 C30 124.7(4)
O4 C31 C32 123.1(4)
C30 C31 C32 112.2(4)
C33 C32 C31 123.9(4)
C33 C32 H32 118.0
C31 C32 H32 118.0
C32 C33 N2 123.7(4)
C32 C33 H33 118.2
N2 C33 H33 118.2
C35 C34 C39 120.9(4)
C35 C34 S2 120.9(3)
C39 C34 S2 118.1(3)
C36 C35 C34 119.6(4)
C36 C35 H35 120.2
C34 C35 H35 120.2
C35 C36 C37 121.0(4)
C35 C36 H36 119.5
C37 C36 H36 119.5
C36 C37 C38 118.7(4)
C36 C37 C40 122.3(4)
C38 C37 C40 119.0(4)
C39 C38 C37 121.3(4)
C39 C38 H38 119.4
C37 C38 H38 119.4
C38 C39 C34 118.6(4)
C38 C39 H39 120.7
C34 C39 H39 120.7
C37 C40 H40A 109.5
C37 C40 H40B 109.5
H40A C40 H40B 109.5
C37 C40 H40C 109.5
H40A C40 H40C 109.5
H40B C40 H40C 109.5
C20 Fe1 C17 68.29(19)
C20 Fe1 C16 41.05(18)
C17 Fe1 C16 40.34(18)
C20 Fe1 C1 122.0(2)
C17 Fe1 C1 123.3(2)
C16 Fe1 C1 107.04(18)
C20 Fe1 C19 41.32(19)
C17 Fe1 C19 67.09(18)
C16 Fe1 C19 68.38(18)
C1 Fe1 C19 159.4(2)
C20 Fe1 C2 154.9(2)
C17 Fe1 C2 104.7(2)
C16 Fe1 C2 118.08(19)
C1 Fe1 C2 40.44(18)
C19 Fe1 C2 159.9(2)
C20 Fe1 C18 68.82(19)
C17 Fe1 C18 39.6(2)
C16 Fe1 C18 67.91(18)
C1 Fe1 C18 158.6(2)
C19 Fe1 C18 40.2(2)
C2 Fe1 C18 121.9(2)
C20 Fe1 C4 128.94(18)
C17 Fe1 C4 153.90(18)
C16 Fe1 C4 165.49(18)
C1 Fe1 C4 67.97(17)
C19 Fe1 C4 111.17(17)
C2 Fe1 C4 67.65(15)
C18 Fe1 C4 121.80(18)
C20 Fe1 C3 164.1(2)
C17 Fe1 C3 117.16(18)
C16 Fe1 C3 151.94(19)
C1 Fe1 C3 68.89(18)
C19 Fe1 C3 124.90(19)
C2 Fe1 C3 40.79(17)
C18 Fe1 C3 105.25(17)
C4 Fe1 C3 40.68(16)
C20 Fe1 C5 110.72(18)
C17 Fe1 C5 161.7(2)
C16 Fe1 C5 126.80(18)
C1 Fe1 C5 40.50(16)
C19 Fe1 C5 125.14(19)
C2 Fe1 C5 68.08(19)
C18 Fe1 C5 158.5(2)
C4 Fe1 C5 40.71(16)
C3 Fe1 C5 69.10(17)
C42A Fe2 C43A 41.4(4)
C42A Fe2 C41A 41.8(6)
C43A Fe2 C41A 70.0(8)
C42A Fe2 C45B 65.1(6)
C43A Fe2 C45B 58.2(5)
C41A Fe2 C45B 45.4(7)
C42A Fe2 C44B 57.1(5)
C43A Fe2 C44B 23.1(4)
C41A Fe2 C44B 70.3(8)
C45B Fe2 C44B 41.4(4)
C42A Fe2 C29 128.2(4)
C43A Fe2 C29 165.7(5)
C41A Fe2 C29 108.5(8)
C45B Fe2 C29 131.4(4)
C44B Fe2 C29 170.9(5)
C42A Fe2 C30 164.8(4)
C43A Fe2 C30 151.6(5)
C41A Fe2 C30 125.2(6)
C45B Fe2 C30 112.6(4)
C44B Fe2 C30 132.0(4)
C29 Fe2 C30 40.93(15)
C42A Fe2 C26 153.9(4)
C43A Fe2 C26 117.6(4)
C41A Fe2 C26 161.9(4)
C45B Fe2 C26 122.4(4)
C44B Fe2 C26 109.8(3)
C29 Fe2 C26 68.38(15)
C30 Fe2 C26 40.81(15)
C42A Fe2 C44A 68.6(5)
C43A Fe2 C44A 40.8(4)
C41A Fe2 C44A 68.5(7)
C45B Fe2 C44A 28.8(5)
C44B Fe2 C44A 18.0(3)
C29 Fe2 C44A 153.0(4)
C30 Fe2 C44A 117.3(4)
C26 Fe2 C44A 105.7(4)
C42A Fe2 C27 121.4(4)
C43A Fe2 C27 108.1(4)
C41A Fe2 C27 156.7(4)
C45B Fe2 C27 153.9(4)
C44B Fe2 C27 117.5(4)
C29 Fe2 C27 67.32(15)
C30 Fe2 C27 67.82(16)
C26 Fe2 C27 40.22(15)
C44A Fe2 C27 126.1(4)
C42A Fe2 C28 109.5(5)
C43A Fe2 C28 127.4(4)
C41A Fe2 C28 121.3(6)
C45B Fe2 C28 165.6(4)
C44B Fe2 C28 148.1(5)
C29 Fe2 C28 40.43(15)
C30 Fe2 C28 68.88(16)
C26 Fe2 C28 68.71(16)
C44A Fe2 C28 164.1(4)
C27 Fe2 C28 40.41(15)
C42A Fe2 C41B 45.0(7)
C43A Fe2 C41B 70.2(8)
C41A Fe2 C41B 5.0(6)
C45B Fe2 C41B 41.0(5)
C44B Fe2 C41B 68.4(7)
C29 Fe2 C41B 109.6(7)
C30 Fe2 C41B 122.7(6)
C26 Fe2 C41B 157.3(4)
C44A Fe2 C41B 65.2(7)
C27 Fe2 C41B 161.6(4)
C28 Fe2 C41B 125.4(5)
C8 N1 C4 117.7(3)
C8 N1 S1 120.8(3)
C4 N1 S1 121.5(3)
C33 N2 C29 117.5(3)
C33 N2 S2 120.7(3)
C29 N2 S2 121.2(3)
O2 S1 O3 120.29(19)
O2 S1 N1 105.58(18)
O3 S1 N1 107.07(16)
O2 S1 C9 109.32(18)
O3 S1 C9 108.18(18)
N1 S1 C9 105.42(17)
O5 S2 O6 121.35(17)
O5 S2 N2 106.66(16)
O6 S2 N2 104.82(17)
O5 S2 C34 108.71(19)
O6 S2 C34 109.23(17)
N2 S2 C34 104.78(17)

loop_
_geom_bond_atom_site_label_1
_geom_bond_atom_site_label_2
_geom_bond_distance
C41A C42A 1.425(12)
C41A C45A 1.435(11)
C41A C46A 1.490(11)
C41A Fe2 2.01(3)
C42A C43A 1.409(13)
C42A C47A 1.503(12)
C42A Fe2 1.985(18)
C43A C44A 1.413(13)
C43A C48A 1.497(11)
C43A Fe2 2.000(12)
C44A C45A 1.414(12)
C44A C49A 1.515(11)
C44A Fe2 2.054(12)
C45A C50A 1.490(11)
C45A Fe2 2.081(17)
C46A H46A 0.9800
C46A H46B 0.9800
C46A H46C 0.9800
C47A H47A 0.9800
C47A H47B 0.9800
C47A H47C 0.9800
C48A H48A 0.9800
C48A H48B 0.9800
C48A H48C 0.9800
C49A H49A 0.9800
C49A H49B 0.9800
C49A H49C 0.9800
C50A H50A 0.9800
C50A H50B 0.9800
C50A H50C 0.9800
C41B C42B 1.416(11)
C41B C45B 1.434(12)
C41B C46B 1.494(11)
C41B Fe2 2.07(3)
C42B C43B 1.416(12)
C42B C47B 1.507(11)
C42B Fe2 2.085(15)
C43B C44B 1.415(12)
C43B C48B 1.500(11)
C43B Fe2 2.075(11)
C44B C45B 1.430(13)
C44B C49B 1.506(11)
C44B Fe2 2.023(11)
C45B C50B 1.482(12)
C45B Fe2 2.022(16)
C46B H46D 0.9800
C46B H46E 0.9800
C46B H46F 0.9800
C47B H47D 0.9800
C47B H47E 0.9800
C47B H47F 0.9800
C48B H48D 0.9800
C48B H48E 0.9800
C48B H48F 0.9800
C49B H49D 0.9800
C49B H49E 0.9800
C49B H49F 0.9800
C50B H50D 0.9800
C50B H50E 0.9800
C50B H50F 0.9800
C1 C2 1.410(6)
C1 C5 1.417(6)
C1 Fe1 2.037(4)
C1 H1 1.0000
C2 C3 1.427(6)
C2 Fe1 2.043(4)
C2 H2 1.0000
C3 C4 1.424(6)
C3 Fe1 2.052(4)
C3 H3 1.0000
C4 N1 1.415(5)
C4 C5 1.426(6)
C4 Fe1 2.046(4)
C5 C6 1.457(6)
C5 Fe1 2.055(4)
C6 O1 1.241(5)
C6 C7 1.442(7)
C7 C8 1.350(6)
C7 H7 0.9500
C8 N1 1.390(5)
C8 H8 0.9500
C9 C10 1.372(5)
C9 C14 1.386(5)
C9 S1 1.763(4)
C10 C11 1.375(5)
C10 H10 0.9500
C11 C12 1.383(6)
C11 H11 0.9500
C12 C13 1.395(6)
C12 C15 1.506(5)
C13 C14 1.382(5)
C13 H13 0.9500
C14 H14 0.9500
C15 H15A 0.9800
C15 H15B 0.9800
C15 H15C 0.9800
C16 C17 1.402(6)
C16 C20 1.425(6)
C16 C21 1.512(6)
C16 Fe1 2.033(4)
C17 C18 1.380(7)
C17 C22 1.543(7)
C17 Fe1 2.032(5)
C18 C19 1.403(7)
C18 C23 1.512(6)
C18 Fe1 2.044(4)
C19 C20 1.435(7)
C19 C24 1.503(7)
C19 Fe1 2.037(4)
C20 C25 1.499(7)
C20 Fe1 2.031(4)
C21 H21A 0.9800
C21 H21B 0.9800
C21 H21C 0.9800
C22 H22A 0.9800
C22 H22B 0.9800
C22 H22C 0.9800
C23 H23A 0.9800
C23 H23B 0.9800
C23 H23C 0.9800
C24 H24A 0.9800
C24 H24B 0.9800
C24 H24C 0.9800
C25 H25A 0.9800
C25 H25B 0.9800
C25 H25C 0.9800
C26 C27 1.411(5)
C26 C30 1.427(5)
C26 Fe2 2.047(4)
C26 H26 1.0000
C27 C28 1.422(6)
C27 Fe2 2.056(4)
C27 H27 1.0000
C28 C29 1.418(5)
C28 Fe2 2.061(4)
C28 H28 1.0000
C29 N2 1.416(4)
C29 C30 1.429(6)
C29 Fe2 2.043(4)
C30 C31 1.457(6)
C30 Fe2 2.045(4)
C31 O4 1.222(5)
C31 C32 1.459(6)
C32 C33 1.338(6)
C32 H32 0.9500
C33 N2 1.389(5)
C33 H33 0.9500
C34 C35 1.383(5)
C34 C39 1.393(5)
C34 S2 1.749(4)
C35 C36 1.373(5)
C35 H35 0.9500
C36 C37 1.389(5)
C36 H36 0.9500
C37 C38 1.392(5)
C37 C40 1.503(5)
C38 C39 1.383(5)
C38 H38 0.9500
C39 H39 0.9500
C40 H40A 0.9800
C40 H40B 0.9800
C40 H40C 0.9800
N1 S1 1.669(3)
N2 S2 1.689(3)
O2 S1 1.422(3)
O3 S1 1.427(3)
O5 S2 1.423(3)
O6 S2 1.435(3)

loop_
_geom_torsion_atom_site_label_1
_geom_torsion_atom_site_label_2
_geom_torsion_atom_site_label_3
_geom_torsion_atom_site_label_4
_geom_torsion
C45A C41A C42A C43A -2(3)
C46A C41A C42A C43A -178(3)
Fe2 C41A C42A C43A 59.5(15)
C45A C41A C42A C47A -179.0(19)
C46A C41A C42A C47A 5(5)
Fe2 C41A C42A C47A -117(2)
C45A C41A C42A Fe2 -62(2)
C46A C41A C42A Fe2 122(4)
C41A C42A C43A C44A 2(3)
C47A C42A C43A C44A 178.8(17)
Fe2 C42A C43A C44A 61.5(10)
C41A C42A C43A C48A 180(2)
C47A C42A C43A C48A -3(3)
Fe2 C42A C43A C48A -120.5(14)
C41A C42A C43A Fe2 -60(2)
C47A C42A C43A Fe2 117.3(19)
C42A C43A C44A C45A -0.9(17)
C48A C43A C44A C45A -178.9(13)
Fe2 C43A C44A C45A 58.7(11)
C42A C43A C44A C49A 177.7(14)
C48A C43A C44A C49A 0(2)
Fe2 C43A C44A C49A -122.7(13)
C42A C43A C44A Fe2 -59.6(11)
C48A C43A C44A Fe2 122.4(13)
C43A C44A C45A C41A 0(2)
C49A C44A C45A C41A -179(2)
Fe2 C44A C45A C41A 56.3(19)
C43A C44A C45A C50A -179.9(16)
C49A C44A C45A C50A 1(2)
Fe2 C44A C45A C50A -123.2(17)
C43A C44A C45A Fe2 -56.7(10)
C49A C44A C45A Fe2 124.7(13)
C42A C41A C45A C44A 2(3)
C46A C41A C45A C44A 178(3)
Fe2 C41A C45A C44A -57.6(14)
C42A C41A C45A C50A -179(2)
C46A C41A C45A C50A -3(5)
Fe2 C41A C45A C50A 122(2)
C42A C41A C45A Fe2 59(2)
C46A C41A C45A Fe2 -125(4)
C45B C41B C42B C43B 1(3)
C46B C41B C42B C43B -179(2)
Fe2 C41B C42B C43B 58.7(13)
C45B C41B C42B C47B 177.6(17)
C46B C41B C42B C47B -2(4)
Fe2 C41B C42B C47B -124.8(19)
C45B C41B C42B Fe2 -58(2)
C46B C41B C42B Fe2 122(3)
C41B C42B C43B C44B -1(2)
C47B C42B C43B C44B -177.4(13)
Fe2 C42B C43B C44B 57.9(9)
C41B C42B C43B C48B 179.5(19)
C47B C42B C43B C48B 3(2)
Fe2 C42B C43B C48B -122.0(12)
C41B C42B C43B Fe2 -58.6(18)
C47B C42B C43B Fe2 124.7(15)
C42B C43B C44B C45B 0.1(15)
C48B C43B C44B C45B 179.9(12)
Fe2 C43B C44B C45B 59.6(10)
C42B C43B C44B C49B 178.5(12)
C48B C43B C44B C49B -2(2)
Fe2 C43B C44B C49B -122.0(12)
C42B C43B C44B Fe2 -59.5(10)
C48B C43B C44B Fe2 120.3(12)
C43B C44B C45B C41B 1(2)
C49B C44B C45B C41B -177.9(19)
Fe2 C44B C45B C41B 61.8(18)
C43B C44B C45B C50B 177.8(14)
C49B C44B C45B C50B -1(2)
Fe2 C44B C45B C50B -121.0(16)
C43B C44B C45B Fe2 -61.2(9)
C49B C44B C45B Fe2 120.3(11)
C42B C41B C45B C44B -1(3)
C46B C41B C45B C44B 179(3)
Fe2 C41B C45B C44B -60.5(12)
C42B C41B C45B C50B -178.3(18)
C46B C41B C45B C50B 2(5)
Fe2 C41B C45B C50B 122.2(18)
C42B C41B C45B Fe2 59(2)
C46B C41B C45B Fe2 -121(3)
C5 C1 C2 C3 -1.3(5)
Fe1 C1 C2 C3 58.8(3)
C5 C1 C2 Fe1 -60.2(3)
C1 C2 C3 C4 1.5(4)
Fe1 C2 C3 C4 60.1(3)
C1 C2 C3 Fe1 -58.6(3)
C2 C3 C4 N1 175.6(4)
Fe1 C3 C4 N1 -124.4(4)
C2 C3 C4 C5 -1.1(4)
Fe1 C3 C4 C5 58.9(3)
C2 C3 C4 Fe1 -60.0(3)
C2 C1 C5 C4 0.6(6)
Fe1 C1 C5 C4 -59.3(3)
C2 C1 C5 C6 178.9(4)
Fe1 C1 C5 C6 119.1(5)
C2 C1 C5 Fe1 59.9(3)
N1 C4 C5 C1 -176.8(4)
C3 C4 C5 C1 0.3(5)
Fe1 C4 C5 C1 59.1(3)
N1 C4 C5 C6 4.6(6)
C3 C4 C5 C6 -178.2(4)
Fe1 C4 C5 C6 -119.4(4)
N1 C4 C5 Fe1 124.1(4)
C3 C4 C5 Fe1 -58.8(3)
C1 C5 C6 O1 2.0(8)
C4 C5 C6 O1 -179.9(4)
Fe1 C5 C6 O1 94.5(5)
C1 C5 C6 C7 -179.5(5)
C4 C5 C6 C7 -1.4(5)
Fe1 C5 C6 C7 -87.1(4)
O1 C6 C7 C8 175.6(4)
C5 C6 C7 C8 -2.9(6)
C6 C7 C8 N1 4.0(7)
C14 C9 C10 C11 -1.2(6)
S1 C9 C10 C11 173.1(3)
C9 C10 C11 C12 0.5(6)
C10 C11 C12 C13 0.3(6)
C10 C11 C12 C15 -178.5(4)
C11 C12 C13 C14 -0.4(6)
C15 C12 C13 C14 178.4(4)
C12 C13 C14 C9 -0.3(6)
C10 C9 C14 C13 1.1(6)
S1 C9 C14 C13 -173.2(3)
C20 C16 C17 C18 -0.2(6)
C21 C16 C17 C18 179.5(4)
Fe1 C16 C17 C18 -59.5(3)
C20 C16 C17 C22 -178.7(5)
C21 C16 C17 C22 1.0(8)
Fe1 C16 C17 C22 122.0(5)
C20 C16 C17 Fe1 59.3(3)
C21 C16 C17 Fe1 -121.0(5)
C16 C17 C18 C19 -0.4(5)
C22 C17 C18 C19 178.0(5)
Fe1 C17 C18 C19 -59.5(3)
C16 C17 C18 C23 -179.5(4)
C22 C17 C18 C23 -1.0(8)
Fe1 C17 C18 C23 121.5(5)
C16 C17 C18 Fe1 59.0(3)
C22 C17 C18 Fe1 -122.5(5)
C17 C18 C19 C20 0.9(5)
C23 C18 C19 C20 179.9(4)
Fe1 C18 C19 C20 -58.6(3)
C17 C18 C19 C24 -178.6(5)
C23 C18 C19 C24 0.4(8)
Fe1 C18 C19 C24 121.8(5)
C17 C18 C19 Fe1 59.5(3)
C23 C18 C19 Fe1 -121.5(4)
C17 C16 C20 C19 0.7(6)
C21 C16 C20 C19 -179.0(4)
Fe1 C16 C20 C19 60.3(3)
C17 C16 C20 C25 177.1(4)
C21 C16 C20 C25 -2.6(8)
Fe1 C16 C20 C25 -123.4(5)
C17 C16 C20 Fe1 -59.6(3)
C21 C16 C20 Fe1 120.7(5)
C18 C19 C20 C16 -1.0(5)
C24 C19 C20 C16 178.6(5)
Fe1 C19 C20 C16 -60.3(3)
C18 C19 C20 C25 -177.3(4)
C24 C19 C20 C25 2.3(8)
Fe1 C19 C20 C25 123.4(5)
C18 C19 C20 Fe1 59.3(3)
C24 C19 C20 Fe1 -121.2(5)
C30 C26 C27 C28 -1.3(5)
Fe2 C26 C27 C28 58.5(3)
C30 C26 C27 Fe2 -59.8(3)
C26 C27 C28 C29 1.4(4)
Fe2 C27 C28 C29 59.7(2)
C26 C27 C28 Fe2 -58.2(3)
C27 C28 C29 N2 177.4(4)
Fe2 C28 C29 N2 -122.6(4)
C27 C28 C29 C30 -1.0(4)
Fe2 C28 C29 C30 58.9(3)
C27 C28 C29 Fe2 -60.0(2)
C27 C26 C30 C29 0.6(5)
Fe2 C26 C30 C29 -59.6(3)
C27 C26 C30 C31 178.4(4)
Fe2 C26 C30 C31 118.1(4)
C27 C26 C30 Fe2 60.2(3)
N2 C29 C30 C26 -178.4(3)
C28 C29 C30 C26 0.3(4)
Fe2 C29 C30 C26 59.8(3)
N2 C29 C30 C31 3.6(6)
C28 C29 C30 C31 -177.7(4)
Fe2 C29 C30 C31 -118.2(4)
N2 C29 C30 Fe2 121.8(3)
C28 C29 C30 Fe2 -59.5(2)
C26 C30 C31 O4 1.9(7)
C29 C30 C31 O4 179.3(4)
Fe2 C30 C31 O4 93.1(5)
C26 C30 C31 C32 -178.5(4)
C29 C30 C31 C32 -1.1(6)
Fe2 C30 C31 C32 -87.3(4)
O4 C31 C32 C33 177.9(4)
C30 C31 C32 C33 -1.7(6)
C31 C32 C33 N2 1.9(7)
C39 C34 C35 C36 -1.4(6)
S2 C34 C35 C36 177.3(3)
C34 C35 C36 C37 0.5(6)
C35 C36 C37 C38 0.8(6)
C35 C36 C37 C40 -177.9(4)
C36 C37 C38 C39 -1.3(6)
C40 C37 C38 C39 177.5(4)
C37 C38 C39 C34 0.5(6)
C35 C34 C39 C38 0.9(6)
S2 C34 C39 C38 -177.8(3)
C16 C20 Fe1 C17 37.6(3)
C19 C20 Fe1 C17 -79.5(3)
C25 C20 Fe1 C17 158.0(6)
C19 C20 Fe1 C16 -117.2(4)
C25 C20 Fe1 C16 120.4(7)
C16 C20 Fe1 C1 -79.0(3)
C19 C20 Fe1 C1 163.9(3)
C25 C20 Fe1 C1 41.4(6)
C16 C20 Fe1 C19 117.2(4)
C25 C20 Fe1 C19 -122.5(7)
C16 C20 Fe1 C2 -40.4(6)
C19 C20 Fe1 C2 -157.5(4)
C25 C20 Fe1 C2 80.0(7)
C16 C20 Fe1 C18 80.3(3)
C19 C20 Fe1 C18 -36.9(3)
C25 C20 Fe1 C18 -159.4(6)
C16 C20 Fe1 C4 -165.3(3)
C19 C20 Fe1 C4 77.5(3)
C25 C20 Fe1 C4 -44.9(7)
C16 C20 Fe1 C3 150.9(6)
C19 C20 Fe1 C3 33.8(8)
C25 C20 Fe1 C3 -88.7(9)
C16 C20 Fe1 C5 -122.7(3)
C19 C20 Fe1 C5 120.1(3)
C25 C20 Fe1 C5 -2.4(6)
C18 C17 Fe1 C20 82.6(3)
C16 C17 Fe1 C20 -38.3(3)
C22 C17 Fe1 C20 -156.6(6)
C18 C17 Fe1 C16 120.9(4)
C22 C17 Fe1 C16 -118.4(7)
C18 C17 Fe1 C1 -162.5(3)
C16 C17 Fe1 C1 76.6(3)
C22 C17 Fe1 C1 -41.7(6)
C18 C17 Fe1 C19 37.8(3)
C16 C17 Fe1 C19 -83.1(3)
C22 C17 Fe1 C19 158.6(6)
C18 C17 Fe1 C2 -122.8(3)
C16 C17 Fe1 C2 116.3(3)
C22 C17 Fe1 C2 -2.0(6)
C16 C17 Fe1 C18 -120.9(4)
C22 C17 Fe1 C18 120.8(6)
C18 C17 Fe1 C4 -53.9(5)
C16 C17 Fe1 C4 -174.7(4)
C22 C17 Fe1 C4 66.9(7)
C18 C17 Fe1 C3 -81.0(3)
C16 C17 Fe1 C3 158.1(3)
C22 C17 Fe1 C3 39.8(6)
C18 C17 Fe1 C5 173.1(5)
C16 C17 Fe1 C5 52.3(7)
C22 C17 Fe1 C5 -66.1(8)
C17 C16 Fe1 C20 118.8(4)
C21 C16 Fe1 C20 -121.1(6)
C20 C16 Fe1 C17 -118.8(4)
C21 C16 Fe1 C17 120.1(6)
C17 C16 Fe1 C1 -121.7(3)
C20 C16 Fe1 C1 119.5(3)
C21 C16 Fe1 C1 -1.6(6)
C17 C16 Fe1 C19 79.6(3)
C20 C16 Fe1 C19 -39.2(3)
C21 C16 Fe1 C19 -160.3(6)
C17 C16 Fe1 C2 -79.3(3)
C20 C16 Fe1 C2 161.8(3)
C21 C16 Fe1 C2 40.8(6)
C17 C16 Fe1 C18 36.2(3)
C20 C16 Fe1 C18 -82.7(3)
C21 C16 Fe1 C18 156.3(6)
C17 C16 Fe1 C4 170.7(6)
C20 C16 Fe1 C4 51.9(8)
C21 C16 Fe1 C4 -69.2(9)
C17 C16 Fe1 C3 -44.8(5)
C20 C16 Fe1 C3 -163.6(4)
C21 C16 Fe1 C3 75.4(7)
C17 C16 Fe1 C5 -161.9(3)
C20 C16 Fe1 C5 79.3(4)
C21 C16 Fe1 C5 -41.8(6)
C2 C1 Fe1 C20 155.9(3)
C5 C1 Fe1 C20 -84.9(3)
C2 C1 Fe1 C17 72.3(3)
C5 C1 Fe1 C17 -168.5(3)
C2 C1 Fe1 C16 113.5(3)
C5 C1 Fe1 C16 -127.3(3)
C2 C1 Fe1 C19 -172.7(5)
C5 C1 Fe1 C19 -53.5(6)
C5 C1 Fe1 C2 119.2(4)
C2 C1 Fe1 C18 40.7(6)
C5 C1 Fe1 C18 159.9(4)
C2 C1 Fe1 C4 -80.9(3)
C5 C1 Fe1 C4 38.3(3)
C2 C1 Fe1 C3 -37.0(3)
C5 C1 Fe1 C3 82.1(3)
C2 C1 Fe1 C5 -119.2(4)
C18 C19 Fe1 C20 -119.9(4)
C24 C19 Fe1 C20 118.5(7)
C18 C19 Fe1 C17 -37.2(3)
C20 C19 Fe1 C17 82.7(3)
C24 C19 Fe1 C17 -158.9(7)
C18 C19 Fe1 C16 -80.9(3)
C20 C19 Fe1 C16 38.9(3)
C24 C19 Fe1 C16 157.4(7)
C18 C19 Fe1 C1 -161.8(5)
C20 C19 Fe1 C1 -42.0(6)
C24 C19 Fe1 C1 76.5(8)
C18 C19 Fe1 C2 32.0(6)
C20 C19 Fe1 C2 151.9(5)
C24 C19 Fe1 C2 -89.6(8)
C20 C19 Fe1 C18 119.9(4)
C24 C19 Fe1 C18 -121.7(7)
C18 C19 Fe1 C4 114.7(3)
C20 C19 Fe1 C4 -125.5(3)
C24 C19 Fe1 C4 -7.0(7)
C18 C19 Fe1 C3 70.8(3)
C20 C19 Fe1 C3 -169.3(3)
C24 C19 Fe1 C3 -50.8(7)
C18 C19 Fe1 C5 158.5(3)
C20 C19 Fe1 C5 -81.6(3)
C24 C19 Fe1 C5 36.8(7)
C1 C2 Fe1 C20 -54.6(6)
C3 C2 Fe1 C20 -175.3(4)
C1 C2 Fe1 C17 -124.6(3)
C3 C2 Fe1 C17 114.8(3)
C1 C2 Fe1 C16 -83.5(3)
C3 C2 Fe1 C16 155.9(3)
C3 C2 Fe1 C1 -120.7(4)
C1 C2 Fe1 C19 172.5(5)
C3 C2 Fe1 C19 51.9(6)
C1 C2 Fe1 C18 -163.7(3)
C3 C2 Fe1 C18 75.7(3)
C1 C2 Fe1 C4 81.8(3)
C3 C2 Fe1 C4 -38.9(2)
C1 C2 Fe1 C3 120.7(4)
C1 C2 Fe1 C5 37.7(3)
C3 C2 Fe1 C5 -83.0(3)
C17 C18 Fe1 C20 -81.1(3)
C19 C18 Fe1 C20 37.9(3)
C23 C18 Fe1 C20 158.9(6)
C19 C18 Fe1 C17 119.0(4)
C23 C18 Fe1 C17 -119.9(7)
C17 C18 Fe1 C16 -36.8(3)
C19 C18 Fe1 C16 82.2(3)
C23 C18 Fe1 C16 -156.7(6)
C17 C18 Fe1 C1 43.5(6)
C19 C18 Fe1 C1 162.5(5)
C23 C18 Fe1 C1 -76.4(8)
C17 C18 Fe1 C19 -119.0(4)
C23 C18 Fe1 C19 121.1(7)
C17 C18 Fe1 C2 73.4(3)
C19 C18 Fe1 C2 -167.6(3)
C23 C18 Fe1 C2 -46.5(6)
C17 C18 Fe1 C4 155.3(3)
C19 C18 Fe1 C4 -85.7(3)
C23 C18 Fe1 C4 35.4(6)
C17 C18 Fe1 C3 114.4(3)
C19 C18 Fe1 C3 -126.6(3)
C23 C18 Fe1 C3 -5.5(6)
C17 C18 Fe1 C5 -174.1(4)
C19 C18 Fe1 C5 -55.1(6)
C23 C18 Fe1 C5 66.0(8)
N1 C4 Fe1 C20 -37.1(5)
C3 C4 Fe1 C20 -163.1(3)
C5 C4 Fe1 C20 76.0(3)
N1 C4 Fe1 C17 87.5(5)
C3 C4 Fe1 C17 -38.5(5)
C5 C4 Fe1 C17 -159.4(4)
N1 C4 Fe1 C16 -78.7(8)
C3 C4 Fe1 C16 155.2(7)
C5 C4 Fe1 C16 34.4(8)
N1 C4 Fe1 C1 -151.2(4)
C3 C4 Fe1 C1 82.8(3)
C5 C4 Fe1 C1 -38.1(3)
N1 C4 Fe1 C19 6.6(4)
C3 C4 Fe1 C19 -119.4(3)
C5 C4 Fe1 C19 119.7(3)
N1 C4 Fe1 C2 165.0(4)
C3 C4 Fe1 C2 39.0(3)
C5 C4 Fe1 C2 -81.9(3)
N1 C4 Fe1 C18 50.3(4)
C3 C4 Fe1 C18 -75.7(3)
C5 C4 Fe1 C18 163.4(3)
N1 C4 Fe1 C3 126.0(5)
C5 C4 Fe1 C3 -120.9(4)
N1 C4 Fe1 C5 -113.1(4)
C3 C4 Fe1 C5 120.9(4)
C4 C3 Fe1 C20 55.6(7)
C2 C3 Fe1 C20 172.7(6)
C4 C3 Fe1 C17 162.1(3)
C2 C3 Fe1 C17 -80.8(3)
C4 C3 Fe1 C16 -167.1(3)
C2 C3 Fe1 C16 -50.0(5)
C4 C3 Fe1 C1 -80.3(3)
C2 C3 Fe1 C1 36.7(3)
C4 C3 Fe1 C19 82.2(3)
C2 C3 Fe1 C19 -160.7(3)
C4 C3 Fe1 C2 -117.1(3)
C4 C3 Fe1 C18 121.4(3)
C2 C3 Fe1 C18 -121.5(3)
C2 C3 Fe1 C4 117.1(3)
C4 C3 Fe1 C5 -36.8(2)
C2 C3 Fe1 C5 80.3(3)
C1 C5 Fe1 C20 115.4(3)
C4 C5 Fe1 C20 -126.2(3)
C6 C5 Fe1 C20 -11.6(5)
C1 C5 Fe1 C17 32.1(7)
C4 C5 Fe1 C17 150.4(5)
C6 C5 Fe1 C17 -94.9(7)
C1 C5 Fe1 C16 71.8(4)
C4 C5 Fe1 C16 -169.8(2)
C6 C5 Fe1 C16 -55.2(5)
C4 C5 Fe1 C1 118.4(4)
C6 C5 Fe1 C1 -127.0(5)
C1 C5 Fe1 C19 159.7(3)
C4 C5 Fe1 C19 -81.9(3)
C6 C5 Fe1 C19 32.7(5)
C1 C5 Fe1 C2 -37.6(3)
C4 C5 Fe1 C2 80.7(2)
C6 C5 Fe1 C2 -164.6(5)
C1 C5 Fe1 C18 -159.9(5)
C4 C5 Fe1 C18 -41.6(6)
C6 C5 Fe1 C18 73.1(7)
C1 C5 Fe1 C4 -118.4(4)
C6 C5 Fe1 C4 114.6(5)
C1 C5 Fe1 C3 -81.6(3)
C4 C5 Fe1 C3 36.8(2)
C6 C5 Fe1 C3 151.4(5)
C41A C42A Fe2 C43A 119.5(14)
C47A C42A Fe2 C43A -119.5(15)
C43A C42A Fe2 C41A -119.5(14)
C47A C42A Fe2 C41A 121.0(17)
C43A C42A Fe2 C45B -69.5(8)
C41A C42A Fe2 C45B 50.1(11)
C47A C42A Fe2 C45B 171.0(14)
C43A C42A Fe2 C44B -22.7(6)
C41A C42A Fe2 C44B 96.9(12)
C47A C42A Fe2 C44B -142.1(15)
C43A C42A Fe2 C29 166.4(6)
C41A C42A Fe2 C29 -74.1(12)
C47A C42A Fe2 C29 46.9(13)
C43A C42A Fe2 C30 -154.0(15)
C41A C42A Fe2 C30 -34(2)
C47A C42A Fe2 C30 86(2)
C43A C42A Fe2 C26 43.7(14)
C41A C42A Fe2 C26 163.2(11)
C47A C42A Fe2 C26 -75.8(16)
C43A C42A Fe2 C44A -38.3(7)
C41A C42A Fe2 C44A 81.3(11)
C47A C42A Fe2 C44A -157.8(13)
C43A C42A Fe2 C27 81.8(8)
C41A C42A Fe2 C27 -158.7(10)
C47A C42A Fe2 C27 -37.7(13)
C43A C42A Fe2 C28 124.9(7)
C41A C42A Fe2 C28 -115.6(11)
C47A C42A Fe2 C28 5.4(13)
C43A C42A Fe2 C41B -114.1(12)
C41A C42A Fe2 C41B 5.5(17)
C47A C42A Fe2 C41B 126.4(16)
C44A C43A Fe2 C42A -118.0(10)
C48A C43A Fe2 C42A 120.7(17)
C42A C43A Fe2 C41A 38.1(7)
C44A C43A Fe2 C41A -79.9(7)
C48A C43A Fe2 C41A 158.8(15)
C42A C43A Fe2 C45B 87.3(9)
C44A C43A Fe2 C45B -30.7(8)
C48A C43A Fe2 C45B -152.0(16)
C42A C43A Fe2 C44B 124.5(15)
C44A C43A Fe2 C44B 6.6(12)
C48A C43A Fe2 C44B -115(2)
C42A C43A Fe2 C29 -48.5(16)
C44A C43A Fe2 C29 -166.5(11)
C48A C43A Fe2 C29 72(2)
C42A C43A Fe2 C30 166.1(8)
C44A C43A Fe2 C30 48.1(11)
C48A C43A Fe2 C30 -73.2(16)
C42A C43A Fe2 C26 -160.0(7)
C44A C43A Fe2 C26 82.1(7)
C48A C43A Fe2 C26 -39.2(14)
C42A C43A Fe2 C44A 118.0(10)
C48A C43A Fe2 C44A -121.3(17)
C42A C43A Fe2 C27 -117.3(7)
C44A C43A Fe2 C27 124.7(6)
C48A C43A Fe2 C27 3.4(14)
C42A C43A Fe2 C28 -76.7(8)
C44A C43A Fe2 C28 165.4(6)
C48A C43A Fe2 C28 44.1(15)
C42A C43A Fe2 C41B 43.4(8)
C44A C43A Fe2 C41B -74.6(7)
C48A C43A Fe2 C41B 164.1(15)
C45A C41A Fe2 C42A 118.2(17)
C46A C41A Fe2 C42A -121.5(15)
C42A C41A Fe2 C43A -37.8(9)
C45A C41A Fe2 C43A 80.4(11)
C46A C41A Fe2 C43A -159.3(13)
C42A C41A Fe2 C45B -102.4(15)
C45A C41A Fe2 C45B 15.8(9)
C46A C41A Fe2 C45B 136.1(16)
C42A C41A Fe2 C44B -62.4(10)
C45A C41A Fe2 C44B 55.8(10)
C46A C41A Fe2 C44B 176.1(13)
C42A C41A Fe2 C29 127.2(10)
C45A C41A Fe2 C29 -114.7(10)
C46A C41A Fe2 C29 5.7(12)
C42A C41A Fe2 C30 169.5(8)
C45A C41A Fe2 C30 -72.3(13)
C46A C41A Fe2 C30 48.1(12)
C42A C41A Fe2 C26 -155.9(18)
C45A C41A Fe2 C26 -38(3)
C46A C41A Fe2 C26 83(2)
C42A C41A Fe2 C44A -81.5(11)
C45A C41A Fe2 C44A 36.7(9)
C46A C41A Fe2 C44A 157.0(13)
C42A C41A Fe2 C27 52(3)
C45A C41A Fe2 C27 169.8(11)
C46A C41A Fe2 C27 -70(2)
C42A C41A Fe2 C28 84.5(12)
C45A C41A Fe2 C28 -157.3(7)
C46A C41A Fe2 C28 -37.0(13)
C42A C41A Fe2 C41B -129(17)
C45A C41A Fe2 C41B -11(15)
C46A C41A Fe2 C41B 109(16)
C44B C45B Fe2 C42A 67.8(7)
C41B C45B Fe2 C42A -49.2(11)
C50B C45B Fe2 C42A -170.7(14)
C44B C45B Fe2 C43A 21.1(6)
C41B C45B Fe2 C43A -96.0(11)
C50B C45B Fe2 C43A 142.5(15)
C44B C45B Fe2 C41A 113.7(12)
C41B C45B Fe2 C41A -3.4(17)
C50B C45B Fe2 C41A -124.9(17)
C41B C45B Fe2 C44B -117.1(12)
C50B C45B Fe2 C44B 121.4(16)
C44B C45B Fe2 C29 -172.2(6)
C41B C45B Fe2 C29 70.7(11)
C50B C45B Fe2 C29 -50.8(14)
C44B C45B Fe2 C30 -128.6(6)
C41B C45B Fe2 C30 114.4(10)
C50B C45B Fe2 C30 -7.1(13)
C44B C45B Fe2 C26 -83.6(7)
C41B C45B Fe2 C26 159.4(9)
C50B C45B Fe2 C26 37.9(13)
C44B C45B Fe2 C44A -22.7(9)
C41B C45B Fe2 C44A -139.7(16)
C50B C45B Fe2 C44A 98.8(18)
C44B C45B Fe2 C27 -43.1(12)
C41B C45B Fe2 C27 -160.2(10)
C50B C45B Fe2 C27 78.3(15)
C44B C45B Fe2 C28 138.4(15)
C41B C45B Fe2 C28 21(2)
C50B C45B Fe2 C28 -100.2(19)
C44B C45B Fe2 C41B 117.1(12)
C50B C45B Fe2 C41B -121.5(16)
C43B C44B Fe2 C42A 30.8(7)
C45B C44B Fe2 C42A -88.5(8)
C49B C44B Fe2 C42A 154.4(16)
C43B C44B Fe2 C43A -9.7(12)
C45B C44B Fe2 C43A -128.9(15)
C49B C44B Fe2 C43A 114(2)
C43B C44B Fe2 C41A 75.4(7)
C45B C44B Fe2 C41A -43.9(8)
C49B C44B Fe2 C41A -161.0(14)
C43B C44B Fe2 C45B 119.2(9)
C49B C44B Fe2 C45B -117.1(16)
C43B C44B Fe2 C29 159.3(18)
C45B C44B Fe2 C29 40(2)
C49B C44B Fe2 C29 -77(3)
C43B C44B Fe2 C30 -164.6(5)
C45B C44B Fe2 C30 76.2(7)
C49B C44B Fe2 C30 -40.9(15)
C43B C44B Fe2 C26 -123.9(6)
C45B C44B Fe2 C26 116.9(7)
C49B C44B Fe2 C26 -0.2(14)
C43B C44B Fe2 C44A 156(2)
C45B C44B Fe2 C44A 37.1(17)
C49B C44B Fe2 C44A -80(2)
C43B C44B Fe2 C27 -80.6(7)
C45B C44B Fe2 C27 160.2(6)
C49B C44B Fe2 C27 43.1(14)
C43B C44B Fe2 C28 -42.6(10)
C45B C44B Fe2 C28 -161.8(7)
C49B C44B Fe2 C28 81.1(15)
C43B C44B Fe2 C41B 80.3(7)
C45B C44B Fe2 C41B -38.9(7)
C49B C44B Fe2 C41B -156.0(14)
N2 C29 Fe2 C42A 52.8(7)
C28 C29 Fe2 C42A -74.4(6)
C30 C29 Fe2 C42A 165.2(6)
N2 C29 Fe2 C43A 91.9(14)
C28 C29 Fe2 C43A -35.3(14)
C30 C29 Fe2 C43A -155.7(14)
N2 C29 Fe2 C41A 10.3(5)
C28 C29 Fe2 C41A -116.9(4)
C30 C29 Fe2 C41A 122.8(4)
N2 C29 Fe2 C45B -35.9(7)
C28 C29 Fe2 C45B -163.1(6)
C30 C29 Fe2 C45B 76.5(6)
N2 C29 Fe2 C44B -70(2)
C28 C29 Fe2 C44B 162(2)
C30 C29 Fe2 C44B 42(2)
N2 C29 Fe2 C30 -112.4(4)
C28 C29 Fe2 C30 120.3(3)
N2 C29 Fe2 C26 -150.6(4)
C28 C29 Fe2 C26 82.1(2)
C30 C29 Fe2 C26 -38.2(2)
N2 C29 Fe2 C44A -68.4(9)
C28 C29 Fe2 C44A 164.3(8)
C30 C29 Fe2 C44A 44.0(8)
N2 C29 Fe2 C27 165.8(4)
C28 C29 Fe2 C27 38.5(2)
C30 C29 Fe2 C27 -81.8(2)
N2 C29 Fe2 C28 127.2(5)
C30 C29 Fe2 C28 -120.3(3)
N2 C29 Fe2 C41B 5.2(5)
C28 C29 Fe2 C41B -122.0(4)
C30 C29 Fe2 C41B 117.6(4)
C26 C30 Fe2 C42A -168.2(17)
C29 C30 Fe2 C42A -49.8(18)
C31 C30 Fe2 C42A 66.7(18)
C26 C30 Fe2 C43A 49.3(9)
C29 C30 Fe2 C43A 167.6(8)
C31 C30 Fe2 C43A -75.8(9)
C26 C30 Fe2 C41A 164.3(7)
C29 C30 Fe2 C41A -77.3(7)
C31 C30 Fe2 C41A 39.2(8)
C26 C30 Fe2 C45B 113.9(5)
C29 C30 Fe2 C45B -127.7(5)
C31 C30 Fe2 C45B -11.2(6)
C26 C30 Fe2 C44B 69.8(6)
C29 C30 Fe2 C44B -171.8(5)
C31 C30 Fe2 C44B -55.3(6)
C26 C30 Fe2 C29 -118.3(3)
C31 C30 Fe2 C29 116.5(4)
C29 C30 Fe2 C26 118.3(3)
C31 C30 Fe2 C26 -125.1(5)
C26 C30 Fe2 C44A 82.5(5)
C29 C30 Fe2 C44A -159.2(5)
C31 C30 Fe2 C44A -42.7(6)
C26 C30 Fe2 C27 -37.9(2)
C29 C30 Fe2 C27 80.5(2)
C31 C30 Fe2 C27 -163.0(4)
C26 C30 Fe2 C28 -81.5(3)
C29 C30 Fe2 C28 36.9(2)
C31 C30 Fe2 C28 153.4(4)
C26 C30 Fe2 C41B 159.2(6)
C29 C30 Fe2 C41B -82.5(6)
C31 C30 Fe2 C41B 34.0(7)
C27 C26 Fe2 C42A 54.6(11)
C30 C26 Fe2 C42A 173.0(10)
C27 C26 Fe2 C43A 85.7(6)
C30 C26 Fe2 C43A -156.0(6)
C27 C26 Fe2 C41A -164(2)
C30 C26 Fe2 C41A -45(2)
C27 C26 Fe2 C45B 153.8(5)
C30 C26 Fe2 C45B -87.8(5)
C27 C26 Fe2 C44B 109.5(5)
C30 C26 Fe2 C44B -132.2(5)
C27 C26 Fe2 C29 -80.0(3)
C30 C26 Fe2 C29 38.3(2)
C27 C26 Fe2 C30 -118.3(4)
C27 C26 Fe2 C44A 127.9(5)
C30 C26 Fe2 C44A -113.8(5)
C30 C26 Fe2 C27 118.3(4)
C27 C26 Fe2 C28 -36.4(2)
C30 C26 Fe2 C28 81.9(3)
C27 C26 Fe2 C41B -169.3(17)
C30 C26 Fe2 C41B -51.0(17)
C43A C44A Fe2 C42A 38.9(6)
C45A C44A Fe2 C42A -82.7(8)
C49A C44A Fe2 C42A 158.4(14)
C45A C44A Fe2 C43A -121.6(10)
C49A C44A Fe2 C43A 119.6(16)
C43A C44A Fe2 C41A 83.9(8)
C45A C44A Fe2 C41A -37.6(8)
C49A C44A Fe2 C41A -156.5(14)
C43A C44A Fe2 C45B 115.8(13)
C45A C44A Fe2 C45B -5.7(13)
C49A C44A Fe2 C45B -124.6(18)
C43A C44A Fe2 C44B -8.4(15)
C45A C44A Fe2 C44B -129.9(19)
C49A C44A Fe2 C44B 111(2)
C43A C44A Fe2 C29 172.7(6)
C45A C44A Fe2 C29 51.1(11)
C49A C44A Fe2 C29 -67.7(15)
C43A C44A Fe2 C30 -156.5(6)
C45A C44A Fe2 C30 81.9(7)
C49A C44A Fe2 C30 -36.9(13)
C43A C44A Fe2 C26 -114.2(7)
C45A C44A Fe2 C26 124.2(7)
C49A C44A Fe2 C26 5.4(13)
C43A C44A Fe2 C27 -75.1(7)
C45A C44A Fe2 C27 163.3(6)
C49A C44A Fe2 C27 44.5(13)
C43A C44A Fe2 C28 -47.1(16)
C45A C44A Fe2 C28 -168.6(12)
C49A C44A Fe2 C28 72.5(19)
C43A C44A Fe2 C41B 88.0(9)
C45A C44A Fe2 C41B -33.6(8)
C49A C44A Fe2 C41B -152.5(14)
C26 C27 Fe2 C42A -155.1(5)
C28 C27 Fe2 C42A 83.4(6)
C26 C27 Fe2 C43A -111.6(5)
C28 C27 Fe2 C43A 127.0(5)
C26 C27 Fe2 C41A 167.1(19)
C28 C27 Fe2 C41A 45.7(19)
C26 C27 Fe2 C45B -58.0(10)
C28 C27 Fe2 C45B -179.4(9)
C26 C27 Fe2 C44B -88.6(5)
C28 C27 Fe2 C44B 149.9(5)
C26 C27 Fe2 C29 82.9(3)
C28 C27 Fe2 C29 -38.6(2)
C26 C27 Fe2 C30 38.4(2)
C28 C27 Fe2 C30 -83.0(3)
C28 C27 Fe2 C26 -121.4(4)
C26 C27 Fe2 C44A -70.0(5)
C28 C27 Fe2 C44A 168.6(5)
C26 C27 Fe2 C28 121.4(4)
C26 C27 Fe2 C41B 167(2)
C28 C27 Fe2 C41B 46(2)
C29 C28 Fe2 C42A 126.6(5)
C27 C28 Fe2 C42A -115.9(5)
C29 C28 Fe2 C43A 169.6(5)
C27 C28 Fe2 C43A -72.9(6)
C29 C28 Fe2 C41A 81.9(7)
C27 C28 Fe2 C41A -160.6(7)
C29 C28 Fe2 C45B 61.5(17)
C27 C28 Fe2 C45B 179.0(16)
C29 C28 Fe2 C44B -174.8(6)
C27 C28 Fe2 C44B -57.3(7)
C27 C28 Fe2 C29 117.5(3)
C29 C28 Fe2 C30 -37.3(2)
C27 C28 Fe2 C30 80.2(3)
C29 C28 Fe2 C26 -81.2(2)
C27 C28 Fe2 C26 36.3(2)
C29 C28 Fe2 C44A -153.4(13)
C27 C28 Fe2 C44A -35.9(14)
C29 C28 Fe2 C27 -117.5(3)
C29 C28 Fe2 C41B 78.5(7)
C27 C28 Fe2 C41B -164.0(7)
C42B C41B Fe2 C42A -15.8(10)
C45B C41B Fe2 C42A 103.9(13)
C46B C41B Fe2 C42A -135.1(15)
C42B C41B Fe2 C43A -55.7(10)
C45B C41B Fe2 C43A 64.0(9)
C46B C41B Fe2 C43A -175.0(12)
C42B C41B Fe2 C41A 31(15)
C45B C41B Fe2 C41A 151(17)
C46B C41B Fe2 C41A -88(16)
C42B C41B Fe2 C45B -119.7(16)
C46B C41B Fe2 C45B 121.0(14)
C42B C41B Fe2 C44B -80.3(10)
C45B C41B Fe2 C44B 39.3(8)
C46B C41B Fe2 C44B 160.4(12)
C42B C41B Fe2 C29 109.1(10)
C45B C41B Fe2 C29 -131.2(9)
C46B C41B Fe2 C29 -10.2(12)
C42B C41B Fe2 C30 152.7(8)
C45B C41B Fe2 C30 -87.6(11)
C46B C41B Fe2 C30 33.4(12)
C42B C41B Fe2 C26 -170.2(10)
C45B C41B Fe2 C26 -50(2)
C46B C41B Fe2 C26 71(2)
C42B C41B Fe2 C44A -99.6(11)
C45B C41B Fe2 C44A 20.1(8)
C46B C41B Fe2 C44A 141.1(12)
C42B C41B Fe2 C27 32(3)
C45B C41B Fe2 C27 151.8(16)
C46B C41B Fe2 C27 -87(2)
C42B C41B Fe2 C28 66.7(13)
C45B C41B Fe2 C28 -173.7(7)
C46B C41B Fe2 C28 -52.6(12)
C7 C8 N1 C4 -0.6(6)
C7 C8 N1 S1 -179.4(3)
C3 C4 N1 C8 179.9(4)
C5 C4 N1 C8 -3.6(5)
Fe1 C4 N1 C8 84.0(4)
C3 C4 N1 S1 -1.3(6)
C5 C4 N1 S1 175.1(3)
Fe1 C4 N1 S1 -97.2(3)
C32 C33 N2 C29 0.8(6)
C32 C33 N2 S2 -170.7(4)
C28 C29 N2 C33 178.2(4)
C30 C29 N2 C33 -3.4(5)
Fe2 C29 N2 C33 82.4(4)
C28 C29 N2 S2 -10.3(5)
C30 C29 N2 S2 168.0(3)
Fe2 C29 N2 S2 -106.1(3)
C8 N1 S1 O2 -6.2(3)
C4 N1 S1 O2 175.1(3)
C8 N1 S1 O3 -135.5(3)
C4 N1 S1 O3 45.8(3)
C8 N1 S1 C9 109.5(3)
C4 N1 S1 C9 -69.3(3)
C10 C9 S1 O2 -127.2(3)
C14 C9 S1 O2 47.3(4)
C10 C9 S1 O3 5.5(4)
C14 C9 S1 O3 179.9(3)
C10 C9 S1 N1 119.8(3)
C14 C9 S1 N1 -65.8(4)
C33 N2 S2 O5 -147.6(3)
C29 N2 S2 O5 41.2(3)
C33 N2 S2 O6 -17.7(3)
C29 N2 S2 O6 171.1(3)
C33 N2 S2 C34 97.3(3)
C29 N2 S2 C34 -73.9(3)
C35 C34 S2 O5 -11.8(4)
C39 C34 S2 O5 166.9(3)
C35 C34 S2 O6 -146.2(3)
C39 C34 S2 O6 32.5(4)
C35 C34 S2 N2 101.9(3)
C39 C34 S2 N2 -79.4(3)
